data_1536092
loop_
_publ_author_name
'Nord, A.G.'

_publ_section_title
;
 Neutron diffraction studies of Ni Co P4 O12 and Ni Zn P4 O12
;
_journal_name_full 'Materials Research Bulletin'
_journal_page_first 765
_journal_page_last 773
_journal_volume 18
_journal_year 1983
_chemical_formula_sum 'Co Ni O12 P4'
_chemical_name_systematic 'Ni Co (P4 O12)'
_space_group_IT_number 15
_symmetry_space_group_name_Hall '-C 2yc'
_symmetry_space_group_name_H-M 'C 1 2/c 1'
_cell_angle_alpha 90
_cell_angle_beta 118.55
_cell_angle_gamma 90
_cell_formula_units_Z 4
_cell_length_a 11.718
_cell_length_b 8.267
_cell_length_c 9.871
_cell_volume 839.953
_citation_journal_id_ASTM MRBUAC
_cod_data_source_file Nord_MRBUAC_1983_219.cif
_cod_data_source_block Co1Ni1O12P4
_cod_original_cell_volume 839.9532
_cod_original_formula_sum 'Co1 Ni1 O12 P4'
_cod_database_code 1536092

loop_
_symmetry_equiv_pos_as_xyz
x,y,z
-x,y,-z+1/2
-x,-y,-z
x,-y,z-1/2
x+1/2,y+1/2,z
-x+1/2,y+1/2,-z+1/2
-x+1/2,-y+1/2,-z
x+1/2,-y+1/2,z-1/2

loop_
_atom_site_label
_atom_site_type_symbol
_atom_site_fract_x
_atom_site_fract_y
_atom_site_fract_z
_atom_site_occupancy
_atom_site_U_iso_or_equiv
O2 O-2 0.135 0.366 0.052 1 0.0
P1 P+5 0.193 0.493 0.2 1 0.0
Ni1 Ni+2 0.25 0.25 0.5 1 0.0
O6 O-2 0.031 0.118 -0.097 1 0.0
P2 P+5 0.01 0.263 -0.018 1 0.0
O1 O-2 0.072 0.613 0.154 1 0.0
O5 O-2 -0.051 0.246 0.084 1 0.0
O4 O-2 0.292 0.588 0.178 1 0.0
O3 O-2 0.239 0.428 0.36 1 0.0
Co1 Co+2 0 0.061 0.25 1 0.0
